data_9007821
loop_
_publ_author_name
'Marsh, R. E.'

_publ_section_title
;
 On the structure of 'potassium nitroprusside 0.8 hydrate'
;
_journal_name_full 'Acta Crystallographica, Section C'
_journal_page_first 1761
_journal_page_last 1763
_journal_paper_doi 10.1107/S0108270190000385
_journal_volume 46
_journal_year 1990
_chemical_formula_structural K2[Fe(CN)5NO].0.8H2O
_chemical_formula_sum 'C25 H12 Fe5 K7.64 N30 Na O10.47'
_space_group_IT_number 62
_symmetry_space_group_name_Hall '-P 2ac 2n'
_symmetry_space_group_name_H-M 'P n m a'
_cell_angle_alpha 90
_cell_angle_beta 90
_cell_angle_gamma 90
_cell_formula_units_Z 4
_cell_length_a 30.000
_cell_length_b 11.272
_cell_length_c 16.053
_cell_volume 5428.482
_database_code_amcsd 0010183
_exptl_crystal_density_diffrn 1.837
_cod_original_formula_sum 'Fe5 N30 O10.47 C25 K7.64 Na H12'
_cod_database_code 9007821
_amcsd_formula_title K2[Fe(CN)5NO].0.8H2O

loop_
_space_group_symop_operation_xyz
x,y,z
x,1/2-y,z
-x,1/2+y,-z
1/2-x,1/2+y,1/2+z
1/2+x,1/2-y,1/2-z
1/2+x,y,1/2-z
1/2-x,-y,1/2+z
-x,-y,-z

loop_
_atom_site_label
_atom_site_fract_x
_atom_site_fract_y
_atom_site_fract_z
_atom_site_occupancy
_atom_site_U_iso_or_equiv
_atom_site_type_symbol
_atom_site_attached_hydrogens
Fe1 0.11650 0.01580 0.01760 1.00000 0.01950 Fe 0
Fe2 0.11810 -0.00230 0.51130 1.00000 0.01930 Fe 0
Fe5 0.24360 0.75000 0.02140 1.00000 0.02300 Fe 0
N1 0.14050 -0.04210 0.11920 1.00000 0.02350 N 0
O1 0.15820 -0.08460 0.18190 1.00000 0.04220 O 0
C11 0.08410 0.09300 0.11730 1.00000 0.02290 C 0
N11 0.06380 0.14060 0.16930 1.00000 0.03200 N 0
C12 0.06400 -0.05420 0.00840 1.00000 0.02420 C 0
N12 0.03300 -0.09570 0.00500 1.00000 0.04150 N 0
C13 0.14380 -0.05060 -0.10360 1.00000 0.02410 C 0
N13 0.15900 -0.09310 -0.17310 1.00000 0.03950 N 0
C14 0.16470 0.09700 0.01560 1.00000 0.02530 C 0
N14 0.19250 0.14530 0.02330 1.00000 0.03440 N 0
C15 0.08950 0.07940 -0.10670 1.00000 0.02750 C 0
N15 0.07200 0.11800 -0.17760 1.00000 0.04050 N 0
N2 0.14360 0.05160 0.61340 1.00000 0.02280 N 0
O2 0.16170 0.08790 0.68350 1.00000 0.03870 O 0
C21 0.07000 0.07710 0.49160 1.00000 0.03080 C 0
N21 0.04250 0.12640 0.47970 1.00000 0.05080 N 0
C22 0.14970 0.05240 0.38710 1.00000 0.02230 C 0
N22 0.16770 0.08550 0.31260 1.00000 0.03380 N 0
C23 0.16180 -0.09220 0.51460 1.00000 0.02350 C 0
N23 0.18760 -0.14400 0.52440 1.00000 0.03210 N 0
C24 0.08110 -0.06620 0.61520 1.00000 0.02620 C 0
N24 0.05900 -0.10600 0.67510 1.00000 0.04130 N 0
C25 0.08840 -0.06550 0.39080 1.00000 0.02710 C 0
N25 0.06940 -0.10260 0.32170 1.00000 0.03830 N 0
N5 0.18760 0.75000 0.02280 1.00000 0.03050 N 0
O5 0.14920 0.75000 0.02510 1.00000 0.06000 O 0
C51 0.24760 0.75000 0.18840 1.00000 0.03080 C 0
N51 0.24960 0.75000 0.28690 1.00000 0.04640 N 0
C52 0.24830 0.63070 0.02600 1.00000 0.02630 C 0
N52 0.24970 0.55910 0.03340 1.00000 0.04070 N 0
C53 0.24760 0.75000 -0.14690 1.00000 0.02640 C 0
N53 0.24820 0.75000 -0.24570 1.00000 0.03180 N 0
C55 0.30880 0.75000 0.02320 1.00000 0.02340 C 0
N55 0.34670 0.75000 0.02620 1.00000 0.04210 N 0
Wat1 0.24970 0.06070 0.82420 0.84000 0.06190 O 2
Wat2 0.05930 0.75000 -0.13870 1.00000 0.05030 O 2
Wat3 0.07010 0.75000 -0.49260 0.79000 0.06980 O 2
Wat4 -0.01960 0.25000 -0.23500 1.00000 0.05780 O 2
K1 0.25350 0.42830 0.20670 0.32000 0.04310 K 0
K2 0.00220 0.25000 0.32910 1.00000 0.03690 K 0
K4 0.02310 0.25000 -0.02240 1.00000 0.04220 K 0
K5 0.13500 0.75000 0.69940 1.00000 0.04830 K 0
K6 0.14730 0.25000 0.24020 1.00000 0.04730 K 0
K7 0.06860 0.25000 0.65080 1.00000 0.04150 K 0
K8 0.00150 0.50150 0.22630 1.00000 0.04730 K 0
Na9 0.25270 0.25000 -0.00190 1.00000 0.02670 Na 0
Wat5 0.13560 0.25000 0.82590 1.00000 0.00071 O 2

loop_
_cod_changelog_entry_id
_cod_changelog_entry_author
_cod_changelog_entry_date
_cod_changelog_entry_text
1
;cod-tools version 3.8.0
Id: cif_guess_AMCSD_atom_types 9581 2023-05-17 12:35:41Z saulius
;
2023-05-18T11:39:55+03:00
;Derived atom types and hydrogen counts
from atom names that follow the AMCSD naming convention
(Wat == water, O-H == hydroxyl).
;

loop_
_cod_related_entry_id
_cod_related_entry_database
_cod_related_entry_code
1 AMCSD 0010183
